data_7063661
loop_
_publ_author_name
'Amaya-Fl\'orez, Andr\'es'
'Serrano-Garc\'ia, Juan S.'
'Ruiz-Galindo, Jordi'
'Arenaza-Corona, Antonino'
'Hern\'andez-Ortega, Sim\'on'
'Orjuela, Adri\'an L.'
'Al\'i-Torres, Jorge'
'Flores-Alamo, Marcos'
'Reyes-M\'arquez, Viviana'
'Morales-Morales, David'

_publ_section_title
;
 N-(Methyl)phthalimide para functionalized Ni(ii)--POCOP pincer complexes.
 Synthesis, characterization and biological activity
;
_journal_issue 13
_journal_name_full 'New Journal of Chemistry'
_journal_page_first 5173
_journal_page_last 5186
_journal_paper_doi 10.1039/D4NJ05183A
_journal_volume 49
_journal_year 2025
_chemical_formula_moiety 'C39 H28 Cl N Ni O5 P2'
_chemical_formula_sum 'C39 H28 Cl N Ni O5 P2'
_chemical_formula_weight 746.72
_space_group_crystal_system triclinic
_space_group_IT_number 2
_space_group_name_Hall '-P 1'
_space_group_name_H-M_alt 'P -1'
_atom_sites_solution_hydrogens geom
_atom_sites_solution_primary direct
_atom_sites_solution_secondary difmap
_audit_creation_method SHELXL-2019/3
_audit_update_record
;
2024-08-19 deposited with the CCDC.	2025-02-13 downloaded from the CCDC.
;
_cell_angle_alpha 84.987(2)
_cell_angle_beta 80.985(2)
_cell_angle_gamma 67.538(2)
_cell_formula_units_Z 2
_cell_length_a 8.7072(3)
_cell_length_b 9.4954(4)
_cell_length_c 22.8387(10)
_cell_measurement_reflns_used 9912
_cell_measurement_temperature 297(2)
_cell_measurement_theta_max 25.36
_cell_measurement_theta_min 2.32
_cell_volume 1722.67(12)
_computing_cell_refinement 'APEX3 v2018.2 (Bruker, 2018)'
_computing_data_collection 'APEX3 v2018.2 (Bruker, 2018)'
_computing_data_reduction 'SAINT V8.37A  (Bruker, 2018)'
_computing_molecular_graphics 'Ortep-3 Ver 2.02 L.J. Farrugia (1997) J. Appl. Cryst. 30, 565'
_computing_publication_material 'SHELXL-2018/3 (Sheldrick, 2015)'
_computing_structure_refinement 'SHELXL-2019/2 (Sheldrick, 2019)'
_computing_structure_solution 'SHELXS-2018 (Bruker, 2015)'
_diffrn_ambient_temperature 297(2)
_diffrn_detector_area_resol_mean 52.0833
_diffrn_measured_fraction_theta_full 0.999
_diffrn_measured_fraction_theta_max 0.998
_diffrn_measurement_device_type 'Bruker D8 Venture \k-geometry diffractometer 208039-01'
_diffrn_measurement_method \w-scans
_diffrn_radiation_type MoK\a
_diffrn_radiation_wavelength 0.71073
_diffrn_reflns_av_R_equivalents 0.0380
_diffrn_reflns_av_unetI/netI 0.0409
_diffrn_reflns_Laue_measured_fraction_full 0.999
_diffrn_reflns_Laue_measured_fraction_max 0.998
_diffrn_reflns_limit_h_max 10
_diffrn_reflns_limit_h_min -10
_diffrn_reflns_limit_k_max 11
_diffrn_reflns_limit_k_min -11
_diffrn_reflns_limit_l_max 27
_diffrn_reflns_limit_l_min -27
_diffrn_reflns_number 22789
_diffrn_reflns_point_group_measured_fraction_full 0.999
_diffrn_reflns_point_group_measured_fraction_max 0.998
_diffrn_reflns_theta_full 25.242
_diffrn_reflns_theta_max 25.391
_diffrn_reflns_theta_min 2.322
_diffrn_source 'micro-focus X-ray source'
_exptl_absorpt_coefficient_mu 0.780
_exptl_absorpt_correction_T_max 0.7452
_exptl_absorpt_correction_T_min 0.6734
_exptl_absorpt_correction_type multi-scan
_exptl_absorpt_process_details
; 
 SADABS 2016/2: Krause, L., Herbst-Irmer, R., Sheldrick G.M. & Stalke D., 
 J. Appl. Cryst. 48 (2015) 3-10 
;
_exptl_crystal_colour yellow
_exptl_crystal_density_diffrn 1.440
_exptl_crystal_description Prism
_exptl_crystal_F_000 768
_exptl_crystal_size_max 0.369
_exptl_crystal_size_mid 0.231
_exptl_crystal_size_min 0.155
_refine_diff_density_max 0.487
_refine_diff_density_min -0.222
_refine_diff_density_rms 0.060
_refine_ls_extinction_method none
_refine_ls_goodness_of_fit_ref 1.088
_refine_ls_hydrogen_treatment constr
_refine_ls_matrix_type full
_refine_ls_number_parameters 442
_refine_ls_number_reflns 6336
_refine_ls_number_restraints 0
_refine_ls_restrained_S_all 1.088
_refine_ls_R_factor_all 0.0642
_refine_ls_R_factor_gt 0.0459
_refine_ls_shift/su_max 0.002
_refine_ls_shift/su_mean 0.000
_refine_ls_structure_factor_coef Fsqd
_refine_ls_weighting_details 'w=1/[\s^2^(Fo^2^)+(0.0367P)^2^+0.9260P] where P=(Fo^2^+2Fc^2^)/3'
_refine_ls_weighting_scheme calc
_refine_ls_wR_factor_gt 0.0905
_refine_ls_wR_factor_ref 0.0982
_reflns_Friedel_coverage 0.000
_reflns_number_gt 4905
_reflns_number_total 6336
_reflns_threshold_expression 'I > 2\s(I)'
_cod_data_source_file d4nj05183a2.cif
_cod_data_source_block COMPLEJO-3-Ni
_cod_depositor_comments 'Adding full bibliography for 7063661--7063663.cif.'
_cod_database_code 7063661
_shelx_shelxl_version_number 2019/3
_shelx_space_group_comment
; 
The symmetry employed for this shelxl refinement is uniquely defined 
by the following loop, which should always be used as a source of 
symmetry information in preference to the above space-group names. 
They are only intended as comments. 
;
_shelx_estimated_absorpt_t_min 0.762
_shelx_estimated_absorpt_t_max 0.889

loop_
_space_group_symop_operation_xyz
'x, y, z'
'-x, -y, -z'

loop_
_atom_site_label
_atom_site_type_symbol
_atom_site_fract_x
_atom_site_fract_y
_atom_site_fract_z
_atom_site_U_iso_or_equiv
_atom_site_adp_type
_atom_site_occupancy
_atom_site_site_symmetry_order
_atom_site_calc_flag
_atom_site_refinement_flags_posn
_atom_site_refinement_flags_adp
_atom_site_refinement_flags_occupancy
_atom_site_disorder_assembly
_atom_site_disorder_group
Ni1 Ni 0.26892(4) 0.54577(4) 0.80422(2) 0.03461(12) Uani 1 1 d . . . . .
Cl1 Cl 0.11242(10) 0.65700(9) 0.88474(3) 0.0534(2) Uani 1 1 d . . . . .
P1 P 0.14898(9) 0.71747(8) 0.73997(3) 0.03485(18) Uani 1 1 d . . . . .
P2 P 0.44171(9) 0.34881(8) 0.84648(3) 0.03969(19) Uani 1 1 d . . . . .
O1 O 0.2593(2) 0.6621(2) 0.67461(8) 0.0427(5) Uani 1 1 d . . . . .
O2 O 0.5686(2) 0.2410(2) 0.79240(8) 0.0496(5) Uani 1 1 d . . . . .
O3 O 0.7546(3) 0.2596(2) 0.58862(9) 0.0638(7) Uani 1 1 d . . . . .
O4 O 0.9221(3) 0.1317(3) 0.44570(10) 0.0621(6) Uani 1 1 d . . . . .
O5 O 1.0574(3) 0.4129(3) 0.56578(10) 0.0722(7) Uani 1 1 d . . . . .
N40 N 0.9500(3) 0.2848(3) 0.51285(10) 0.0429(6) Uani 1 1 d . . . . .
C1 C 0.3910(3) 0.5227(3) 0.67929(11) 0.0348(6) Uani 1 1 d . . . . .
C2 C 0.4079(3) 0.4536(3) 0.73524(11) 0.0347(6) Uani 1 1 d . . . . .
C3 C 0.5433(3) 0.3152(3) 0.73749(12) 0.0381(6) Uani 1 1 d . . . . .
C4 C 0.6567(4) 0.2512(3) 0.68882(12) 0.0433(7) Uani 1 1 d . . . . .
H7 H 0.746152 0.159111 0.692272 0.052 Uiso 1 1 calc R U . . .
C5 C 0.6336(4) 0.3277(3) 0.63489(12) 0.0426(7) Uani 1 1 d . . . . .
C6 C 0.4991(3) 0.4643(3) 0.62875(12) 0.0399(7) Uani 1 1 d . . . . .
H18 H 0.482777 0.514180 0.592019 0.048 Uiso 1 1 calc R U . . .
C7 C -0.0563(3) 0.7330(3) 0.72819(11) 0.0347(6) Uani 1 1 d . . . . .
C8 C -0.0730(4) 0.6256(3) 0.69461(14) 0.0486(8) Uani 1 1 d . . . . .
H25 H 0.021933 0.552020 0.675272 0.058 Uiso 1 1 calc R U . . .
C9 C -0.2301(5) 0.6278(4) 0.68988(16) 0.0607(9) Uani 1 1 d . . . . .
H26 H -0.240855 0.554985 0.667824 0.073 Uiso 1 1 calc R U . . .
C10 C -0.3702(4) 0.7374(4) 0.71774(16) 0.0612(9) Uani 1 1 d . . . . .
H27 H -0.475803 0.738813 0.714369 0.073 Uiso 1 1 calc R U . . .
C11 C -0.3561(4) 0.8447(4) 0.75043(15) 0.0597(9) Uani 1 1 d . . . . .
H24 H -0.451931 0.918970 0.769016 0.072 Uiso 1 1 calc R U . . .
C12 C -0.1996(4) 0.8429(3) 0.75584(13) 0.0472(7) Uani 1 1 d . . . . .
H28 H -0.190379 0.915881 0.778190 0.057 Uiso 1 1 calc R U . . .
C13 C 0.1355(3) 0.9114(3) 0.74218(13) 0.0394(7) Uani 1 1 d . . . . .
C14 C 0.1141(4) 1.0059(4) 0.69196(14) 0.0540(8) Uani 1 1 d . . . . .
H21 H 0.106702 0.969701 0.656366 0.065 Uiso 1 1 calc R U . . .
C15 C 0.1036(5) 1.1538(4) 0.69484(18) 0.0710(11) Uani 1 1 d . . . . .
H22 H 0.091463 1.216649 0.660886 0.085 Uiso 1 1 calc R U . . .
C16 C 0.1110(6) 1.2086(5) 0.7471(2) 0.0887(13) Uani 1 1 d . . . . .
H20 H 0.102653 1.308780 0.748809 0.106 Uiso 1 1 calc R U . . .
C17 C 0.1306(7) 1.1172(5) 0.7967(2) 0.1055(17) Uani 1 1 d . . . . .
H19 H 0.134152 1.155296 0.832443 0.127 Uiso 1 1 calc R U . . .
C18 C 0.1452(5) 0.9674(4) 0.79431(17) 0.0772(12) Uani 1 1 d . . . . .
H23 H 0.161609 0.904417 0.828169 0.093 Uiso 1 1 calc R U . . .
C19 C 0.3797(4) 0.2125(3) 0.89410(12) 0.0439(7) Uani 1 1 d . . . . .
C20 C 0.4752(5) 0.0586(4) 0.89341(16) 0.0713(11) Uani 1 1 d . . . . .
H8 H 0.577812 0.022760 0.869217 0.086 Uiso 1 1 calc R U . . .
C21 C 0.4190(6) -0.0426(4) 0.92858(19) 0.0915(14) Uani 1 1 d . . . . .
H12 H 0.481458 -0.146742 0.926749 0.110 Uiso 1 1 calc R U . . .
C22 C 0.2719(6) 0.0101(5) 0.9660(2) 0.0878(13) Uani 1 1 d . . . . .
H9 H 0.234471 -0.058335 0.989610 0.105 Uiso 1 1 calc R U . . .
C23 C 0.1799(5) 0.1620(5) 0.96885(19) 0.0906(14) Uani 1 1 d . . . . .
H11 H 0.082002 0.197766 0.995509 0.109 Uiso 1 1 calc R U . . .
C24 C 0.2319(4) 0.2634(4) 0.93214(16) 0.0667(10) Uani 1 1 d . . . . .
H10 H 0.166357 0.367056 0.933150 0.080 Uiso 1 1 calc R U . . .
C25 C 0.5828(4) 0.3950(3) 0.88366(13) 0.0448(7) Uani 1 1 d . . . . .
C26 C 0.6085(5) 0.3525(4) 0.94127(15) 0.0674(10) Uani 1 1 d . . . . .
H17 H 0.555255 0.292034 0.962563 0.081 Uiso 1 1 calc R U . . .
C27 C 0.7127(5) 0.3985(5) 0.96823(18) 0.0844(12) Uani 1 1 d . . . . .
H13 H 0.728847 0.369493 1.007457 0.101 Uiso 1 1 calc R U . . .
C28 C 0.7916(5) 0.4865(5) 0.9371(2) 0.0793(12) Uani 1 1 d . . . . .
H14 H 0.863181 0.516074 0.954822 0.095 Uiso 1 1 calc R U . . .
C29 C 0.7659(6) 0.5305(6) 0.8807(2) 0.0974(15) Uani 1 1 d . . . . .
H16 H 0.819139 0.591293 0.859631 0.117 Uiso 1 1 calc R U . . .
C30 C 0.6617(5) 0.4863(5) 0.85410(18) 0.0862(13) Uani 1 1 d . . . . .
H15 H 0.643988 0.518712 0.815248 0.103 Uiso 1 1 calc R U . . .
C31 C 0.7790(4) 0.3519(4) 0.53847(13) 0.0535(8) Uani 1 1 d . . . . .
H2 H 0.754158 0.454762 0.550395 0.064 Uiso 1 1 calc R U . . .
H1 H 0.705518 0.356494 0.509940 0.064 Uiso 1 1 calc R U . . .
C32 C 1.0085(4) 0.1808(3) 0.46688(12) 0.0434(7) Uani 1 1 d . . . . .
C33 C 1.0781(4) 0.3230(3) 0.52861(13) 0.0490(8) Uani 1 1 d . . . . .
C34 C 1.3938(4) 0.2276(4) 0.48645(18) 0.0659(10) Uani 1 1 d . . . . .
H3 H 1.422172 0.282426 0.511869 0.079 Uiso 1 1 calc R U . . .
C35 C 1.5120(5) 0.1368(5) 0.4439(2) 0.0785(12) Uani 1 1 d . . . . .
H6 H 1.621964 0.131552 0.440059 0.094 Uiso 1 1 calc R U . . .
C36 C 1.4706(5) 0.0546(5) 0.40723(19) 0.0779(12) Uani 1 1 d . . . . .
H4 H 1.553265 -0.005714 0.379048 0.093 Uiso 1 1 calc R U . . .
C37 C 1.3088(4) 0.0588(4) 0.41094(14) 0.0598(9) Uani 1 1 d . . . . .
H5 H 1.281385 0.002297 0.385962 0.072 Uiso 1 1 calc R U . . .
C38 C 1.1901(4) 0.1500(3) 0.45310(12) 0.0425(7) Uani 1 1 d . . . . .
C39 C 1.2310(4) 0.2338(3) 0.48981(13) 0.0459(7) Uani 1 1 d . . . . .

loop_
_atom_site_aniso_label
_atom_site_aniso_U_11
_atom_site_aniso_U_22
_atom_site_aniso_U_33
_atom_site_aniso_U_23
_atom_site_aniso_U_13
_atom_site_aniso_U_12
Ni1 0.0343(2) 0.0348(2) 0.03162(19) -0.00215(15) -0.00605(15) -0.00857(16)
Cl1 0.0598(5) 0.0513(5) 0.0403(4) -0.0104(3) 0.0048(4) -0.0135(4)
P1 0.0317(4) 0.0342(4) 0.0366(4) -0.0005(3) -0.0077(3) -0.0089(3)
P2 0.0420(4) 0.0377(4) 0.0339(4) 0.0022(3) -0.0078(3) -0.0085(3)
O1 0.0395(11) 0.0435(12) 0.0341(10) 0.0037(9) -0.0067(8) -0.0038(9)
O2 0.0522(13) 0.0403(12) 0.0396(11) 0.0029(9) -0.0062(9) 0.0004(10)
O3 0.0748(16) 0.0388(12) 0.0536(13) -0.0017(10) 0.0313(11) -0.0098(11)
O4 0.0638(15) 0.0779(16) 0.0573(14) -0.0115(12) -0.0094(11) -0.0379(13)
O5 0.100(2) 0.0621(15) 0.0596(15) -0.0177(13) -0.0143(13) -0.0317(14)
N40 0.0442(14) 0.0463(15) 0.0359(13) -0.0050(11) 0.0054(11) -0.0177(12)
C1 0.0329(15) 0.0341(15) 0.0373(15) -0.0028(12) -0.0052(12) -0.0120(12)
C2 0.0330(15) 0.0357(15) 0.0348(14) -0.0015(12) -0.0060(12) -0.0117(12)
C3 0.0421(16) 0.0364(16) 0.0344(15) -0.0010(12) -0.0044(13) -0.0133(13)
C4 0.0403(17) 0.0317(15) 0.0481(17) 0.0016(13) 0.0019(14) -0.0062(13)
C5 0.0461(17) 0.0357(16) 0.0429(17) -0.0068(13) 0.0092(14) -0.0166(14)
C6 0.0447(17) 0.0400(17) 0.0333(15) -0.0003(12) 0.0002(13) -0.0162(14)
C7 0.0355(15) 0.0323(15) 0.0384(15) 0.0026(12) -0.0106(12) -0.0135(12)
C8 0.0489(19) 0.0380(17) 0.0592(19) -0.0058(15) -0.0157(15) -0.0125(14)
C9 0.068(2) 0.053(2) 0.078(2) -0.0014(18) -0.030(2) -0.0339(19)
C10 0.049(2) 0.073(2) 0.075(2) 0.012(2) -0.0233(18) -0.036(2)
C11 0.0342(18) 0.072(2) 0.069(2) -0.0085(19) -0.0020(16) -0.0158(17)
C12 0.0392(17) 0.0515(19) 0.0520(18) -0.0136(15) -0.0032(14) -0.0166(15)
C13 0.0291(15) 0.0387(16) 0.0517(17) -0.0015(14) -0.0098(13) -0.0124(13)
C14 0.057(2) 0.048(2) 0.0521(19) 0.0048(15) -0.0055(16) -0.0172(16)
C15 0.078(3) 0.050(2) 0.084(3) 0.021(2) -0.012(2) -0.027(2)
C16 0.113(4) 0.053(2) 0.123(4) 0.013(3) -0.047(3) -0.048(2)
C17 0.180(5) 0.067(3) 0.105(4) 0.004(3) -0.072(4) -0.066(3)
C18 0.132(4) 0.053(2) 0.068(2) 0.0117(18) -0.049(2) -0.047(2)
C19 0.0516(18) 0.0431(17) 0.0371(16) 0.0037(13) -0.0114(14) -0.0168(15)
C20 0.079(3) 0.049(2) 0.064(2) 0.0048(18) 0.0070(19) -0.0074(19)
C21 0.119(4) 0.045(2) 0.090(3) 0.016(2) 0.004(3) -0.019(2)
C22 0.094(3) 0.070(3) 0.097(3) 0.028(2) -0.006(3) -0.037(3)
C23 0.074(3) 0.079(3) 0.101(3) 0.021(2) 0.021(2) -0.025(2)
C24 0.065(2) 0.050(2) 0.074(2) 0.0085(18) 0.0063(19) -0.0162(18)
C25 0.0401(17) 0.0463(18) 0.0441(17) 0.0048(14) -0.0104(14) -0.0114(14)
C26 0.071(2) 0.087(3) 0.054(2) 0.0125(19) -0.0203(18) -0.040(2)
C27 0.084(3) 0.118(4) 0.063(2) 0.004(2) -0.033(2) -0.045(3)
C28 0.061(2) 0.091(3) 0.099(3) -0.009(3) -0.026(2) -0.035(2)
C29 0.102(3) 0.121(4) 0.103(4) 0.027(3) -0.036(3) -0.077(3)
C30 0.105(3) 0.119(4) 0.069(2) 0.033(2) -0.038(2) -0.077(3)
C31 0.052(2) 0.0508(19) 0.0461(18) 0.0034(15) 0.0089(15) -0.0137(16)
C32 0.0534(19) 0.0469(18) 0.0323(15) 0.0026(13) -0.0030(14) -0.0234(15)
C33 0.066(2) 0.0418(18) 0.0417(17) 0.0038(15) -0.0107(16) -0.0233(16)
C34 0.057(2) 0.058(2) 0.091(3) 0.023(2) -0.028(2) -0.0295(19)
C35 0.043(2) 0.066(3) 0.116(4) 0.029(3) -0.004(2) -0.017(2)
C36 0.055(2) 0.066(3) 0.086(3) 0.011(2) 0.019(2) -0.007(2)
C37 0.065(2) 0.050(2) 0.054(2) -0.0006(16) 0.0080(17) -0.0160(17)
C38 0.0452(18) 0.0400(17) 0.0402(16) 0.0023(13) -0.0001(14) -0.0166(14)
C39 0.0441(18) 0.0385(17) 0.0544(18) 0.0082(14) -0.0073(15) -0.0163(14)

loop_
_atom_type_symbol
_atom_type_description
_atom_type_scat_dispersion_real
_atom_type_scat_dispersion_imag
_atom_type_scat_source
C C 0.0033 0.0016 'International Tables Vol C Tables 4.2.6.8 and 6.1.1.4'
H H 0.0000 0.0000 'International Tables Vol C Tables 4.2.6.8 and 6.1.1.4'
N N 0.0061 0.0033 'International Tables Vol C Tables 4.2.6.8 and 6.1.1.4'
O O 0.0106 0.0060 'International Tables Vol C Tables 4.2.6.8 and 6.1.1.4'
P P 0.1023 0.0942 'International Tables Vol C Tables 4.2.6.8 and 6.1.1.4'
Cl Cl 0.1484 0.1585 'International Tables Vol C Tables 4.2.6.8 and 6.1.1.4'
Ni Ni 0.3393 1.1124 'International Tables Vol C Tables 4.2.6.8 and 6.1.1.4'

loop_
_geom_angle_atom_site_label_1
_geom_angle_atom_site_label_2
_geom_angle_atom_site_label_3
_geom_angle
_geom_angle_site_symmetry_1
_geom_angle_site_symmetry_3
_geom_angle_publ_flag
C2 Ni1 P1 81.63(8) . . ?
C2 Ni1 P2 82.04(8) . . ?
P1 Ni1 P2 163.48(3) . . ?
C2 Ni1 Cl1 178.16(8) . . ?
P1 Ni1 Cl1 98.32(3) . . ?
P2 Ni1 Cl1 97.92(3) . . ?
O1 P1 C7 101.84(11) . . ?
O1 P1 C13 102.87(12) . . ?
C7 P1 C13 105.18(12) . . ?
O1 P1 Ni1 106.56(7) . . ?
C7 P1 Ni1 116.42(9) . . ?
C13 P1 Ni1 121.43(10) . . ?
O2 P2 C25 102.67(12) . . ?
O2 P2 C19 101.94(12) . . ?
C25 P2 C19 106.55(13) . . ?
O2 P2 Ni1 106.22(7) . . ?
C25 P2 Ni1 112.79(10) . . ?
C19 P2 Ni1 124.08(10) . . ?
C1 O1 P1 111.38(16) . . ?
C3 O2 P2 111.23(16) . . ?
C5 O3 C31 118.3(2) . . ?
C33 N40 C32 112.0(2) . . ?
C33 N40 C31 123.3(3) . . ?
C32 N40 C31 124.6(3) . . ?
C6 C1 C2 124.2(3) . . ?
C6 C1 O1 118.3(2) . . ?
C2 C1 O1 117.5(2) . . ?
C1 C2 C3 115.1(2) . . ?
C1 C2 Ni1 122.8(2) . . ?
C3 C2 Ni1 122.0(2) . . ?
C4 C3 O2 118.4(2) . . ?
C4 C3 C2 123.6(3) . . ?
O2 C3 C2 118.0(2) . . ?
C3 C4 C5 118.0(3) . . ?
C3 C4 H7 121.0 . . ?
C5 C4 H7 121.0 . . ?
C4 C5 O3 114.8(3) . . ?
C4 C5 C6 121.8(2) . . ?
O3 C5 C6 123.4(3) . . ?
C1 C6 C5 117.3(3) . . ?
C1 C6 H18 121.4 . . ?
C5 C6 H18 121.4 . . ?
C12 C7 C8 118.8(3) . . ?
C12 C7 P1 121.2(2) . . ?
C8 C7 P1 119.7(2) . . ?
C9 C8 C7 120.3(3) . . ?
C9 C8 H25 119.9 . . ?
C7 C8 H25 119.9 . . ?
C10 C9 C8 119.9(3) . . ?
C10 C9 H26 120.1 . . ?
C8 C9 H26 120.1 . . ?
C11 C10 C9 120.7(3) . . ?
C11 C10 H27 119.7 . . ?
C9 C10 H27 119.7 . . ?
C10 C11 C12 120.0(3) . . ?
C10 C11 H24 120.0 . . ?
C12 C11 H24 120.0 . . ?
C11 C12 C7 120.4(3) . . ?
C11 C12 H28 119.8 . . ?
C7 C12 H28 119.8 . . ?
C18 C13 C14 119.1(3) . . ?
C18 C13 P1 120.0(2) . . ?
C14 C13 P1 120.9(2) . . ?
C15 C14 C13 119.8(3) . . ?
C15 C14 H21 120.1 . . ?
C13 C14 H21 120.1 . . ?
C16 C15 C14 120.4(4) . . ?
C16 C15 H22 119.8 . . ?
C14 C15 H22 119.8 . . ?
C17 C16 C15 120.2(4) . . ?
C17 C16 H20 119.9 . . ?
C15 C16 H20 119.9 . . ?
C16 C17 C18 120.1(4) . . ?
C16 C17 H19 119.9 . . ?
C18 C17 H19 119.9 . . ?
C13 C18 C17 120.3(4) . . ?
C13 C18 H23 119.8 . . ?
C17 C18 H23 119.8 . . ?
C24 C19 C20 118.8(3) . . ?
C24 C19 P2 119.1(2) . . ?
C20 C19 P2 122.1(2) . . ?
C19 C20 C21 120.2(4) . . ?
C19 C20 H8 119.9 . . ?
C21 C20 H8 119.9 . . ?
C22 C21 C20 120.1(4) . . ?
C22 C21 H12 119.9 . . ?
C20 C21 H12 119.9 . . ?
C23 C22 C21 120.3(4) . . ?
C23 C22 H9 119.9 . . ?
C21 C22 H9 119.9 . . ?
C22 C23 C24 119.9(4) . . ?
C22 C23 H11 120.0 . . ?
C24 C23 H11 120.0 . . ?
C19 C24 C23 120.6(3) . . ?
C19 C24 H10 119.7 . . ?
C23 C24 H10 119.7 . . ?
C26 C25 C30 117.8(3) . . ?
C26 C25 P2 123.7(3) . . ?
C30 C25 P2 118.4(2) . . ?
C25 C26 C27 120.8(4) . . ?
C25 C26 H17 119.6 . . ?
C27 C26 H17 119.6 . . ?
C28 C27 C26 119.8(4) . . ?
C28 C27 H13 120.1 . . ?
C26 C27 H13 120.1 . . ?
C29 C28 C27 120.0(4) . . ?
C29 C28 H14 120.0 . . ?
C27 C28 H14 120.0 . . ?
C28 C29 C30 120.3(4) . . ?
C28 C29 H16 119.9 . . ?
C30 C29 H16 119.9 . . ?
C29 C30 C25 121.3(4) . . ?
C29 C30 H15 119.3 . . ?
C25 C30 H15 119.3 . . ?
O3 C31 N40 107.5(2) . . ?
O3 C31 H2 110.2 . . ?
N40 C31 H2 110.2 . . ?
O3 C31 H1 110.2 . . ?
N40 C31 H1 110.2 . . ?
H2 C31 H1 108.5 . . ?
O4 C32 N40 124.3(3) . . ?
O4 C32 C38 130.6(3) . . ?
N40 C32 C38 105.1(3) . . ?
O5 C33 N40 124.2(3) . . ?
O5 C33 C39 130.5(3) . . ?
N40 C33 C39 105.4(2) . . ?
C35 C34 C39 117.3(4) . . ?
C35 C34 H3 121.4 . . ?
C39 C34 H3 121.4 . . ?
C36 C35 C34 121.2(3) . . ?
C36 C35 H6 119.4 . . ?
C34 C35 H6 119.4 . . ?
C35 C36 C37 121.7(4) . . ?
C35 C36 H4 119.2 . . ?
C37 C36 H4 119.2 . . ?
C38 C37 C36 117.3(4) . . ?
C38 C37 H5 121.3 . . ?
C36 C37 H5 121.3 . . ?
C39 C38 C37 121.2(3) . . ?
C39 C38 C32 108.8(2) . . ?
C37 C38 C32 130.0(3) . . ?
C38 C39 C34 121.3(3) . . ?
C38 C39 C33 108.7(3) . . ?
C34 C39 C33 130.0(3) . . ?

loop_
_geom_bond_atom_site_label_1
_geom_bond_atom_site_label_2
_geom_bond_distance
_geom_bond_site_symmetry_2
_geom_bond_publ_flag
Ni1 C2 1.883(3) . ?
Ni1 P1 2.1594(8) . ?
Ni1 P2 2.1639(8) . ?
Ni1 Cl1 2.1928(8) . ?
P1 O1 1.6520(18) . ?
P1 C7 1.797(3) . ?
P1 C13 1.805(3) . ?
P2 O2 1.6500(19) . ?
P2 C25 1.797(3) . ?
P2 C19 1.804(3) . ?
O1 C1 1.390(3) . ?
O2 C3 1.389(3) . ?
O3 C5 1.377(3) . ?
O3 C31 1.420(3) . ?
O4 C32 1.200(3) . ?
O5 C33 1.201(3) . ?
N40 C33 1.401(4) . ?
N40 C32 1.403(4) . ?
N40 C31 1.425(4) . ?
C1 C6 1.378(4) . ?
C1 C2 1.387(4) . ?
C2 C3 1.394(4) . ?
C3 C4 1.376(4) . ?
C4 C5 1.377(4) . ?
C4 H7 0.9300 . ?
C5 C6 1.390(4) . ?
C6 H18 0.9300 . ?
C7 C12 1.385(4) . ?
C7 C8 1.391(4) . ?
C8 C9 1.381(4) . ?
C8 H25 0.9300 . ?
C9 C10 1.371(5) . ?
C9 H26 0.9300 . ?
C10 C11 1.366(5) . ?
C10 H27 0.9300 . ?
C11 C12 1.381(4) . ?
C11 H24 0.9300 . ?
C12 H28 0.9300 . ?
C13 C18 1.372(4) . ?
C13 C14 1.383(4) . ?
C14 C15 1.380(5) . ?
C14 H21 0.9300 . ?
C15 C16 1.363(5) . ?
C15 H22 0.9300 . ?
C16 C17 1.357(6) . ?
C16 H20 0.9300 . ?
C17 C18 1.384(5) . ?
C17 H19 0.9300 . ?
C18 H23 0.9300 . ?
C19 C24 1.375(4) . ?
C19 C20 1.378(4) . ?
C20 C21 1.382(5) . ?
C20 H8 0.9300 . ?
C21 C22 1.365(5) . ?
C21 H12 0.9300 . ?
C22 C23 1.358(5) . ?
C22 H9 0.9300 . ?
C23 C24 1.381(5) . ?
C23 H11 0.9300 . ?
C24 H10 0.9300 . ?
C25 C26 1.369(4) . ?
C25 C30 1.373(5) . ?
C26 C27 1.386(5) . ?
C26 H17 0.9300 . ?
C27 C28 1.362(5) . ?
C27 H13 0.9300 . ?
C28 C29 1.345(6) . ?
C28 H14 0.9300 . ?
C29 C30 1.370(5) . ?
C29 H16 0.9300 . ?
C30 H15 0.9300 . ?
C31 H2 0.9700 . ?
C31 H1 0.9700 . ?
C32 C38 1.480(4) . ?
C33 C39 1.475(4) . ?
C34 C35 1.379(5) . ?
C34 C39 1.386(4) . ?
C34 H3 0.9300 . ?
C35 C36 1.365(6) . ?
C35 H6 0.9300 . ?
C36 C37 1.383(5) . ?
C36 H4 0.9300 . ?
C37 C38 1.377(4) . ?
C37 H5 0.9300 . ?
C38 C39 1.375(4) . ?

loop_
_geom_torsion_atom_site_label_1
_geom_torsion_atom_site_label_2
_geom_torsion_atom_site_label_3
_geom_torsion_atom_site_label_4
_geom_torsion
_geom_torsion_site_symmetry_1
_geom_torsion_site_symmetry_2
_geom_torsion_site_symmetry_3
_geom_torsion_site_symmetry_4
_geom_torsion_publ_flag
C7 P1 O1 C1 -120.72(18) . . . . ?
C13 P1 O1 C1 130.48(18) . . . . ?
Ni1 P1 O1 C1 1.73(18) . . . . ?
C25 P2 O2 C3 -110.7(2) . . . . ?
C19 P2 O2 C3 139.10(19) . . . . ?
Ni1 P2 O2 C3 7.95(19) . . . . ?
P1 O1 C1 C6 -177.3(2) . . . . ?
P1 O1 C1 C2 0.7(3) . . . . ?
C6 C1 C2 C3 -1.3(4) . . . . ?
O1 C1 C2 C3 -179.2(2) . . . . ?
C6 C1 C2 Ni1 174.3(2) . . . . ?
O1 C1 C2 Ni1 -3.6(3) . . . . ?
P1 Ni1 C2 C1 3.6(2) . . . . ?
P2 Ni1 C2 C1 -173.8(2) . . . . ?
P1 Ni1 C2 C3 178.9(2) . . . . ?
P2 Ni1 C2 C3 1.5(2) . . . . ?
P2 O2 C3 C4 169.8(2) . . . . ?
P2 O2 C3 C2 -7.7(3) . . . . ?
C1 C2 C3 C4 1.8(4) . . . . ?
Ni1 C2 C3 C4 -173.8(2) . . . . ?
C1 C2 C3 O2 179.2(2) . . . . ?
Ni1 C2 C3 O2 3.5(4) . . . . ?
O2 C3 C4 C5 -178.1(2) . . . . ?
C2 C3 C4 C5 -0.7(4) . . . . ?
C3 C4 C5 O3 178.0(3) . . . . ?
C3 C4 C5 C6 -1.0(4) . . . . ?
C31 O3 C5 C4 -156.8(3) . . . . ?
C31 O3 C5 C6 22.2(4) . . . . ?
C2 C1 C6 C5 -0.3(4) . . . . ?
O1 C1 C6 C5 177.6(2) . . . . ?
C4 C5 C6 C1 1.5(4) . . . . ?
O3 C5 C6 C1 -177.4(3) . . . . ?
O1 P1 C7 C12 -146.2(2) . . . . ?
C13 P1 C7 C12 -39.2(3) . . . . ?
Ni1 P1 C7 C12 98.4(2) . . . . ?
O1 P1 C7 C8 39.1(2) . . . . ?
C13 P1 C7 C8 146.1(2) . . . . ?
Ni1 P1 C7 C8 -76.4(2) . . . . ?
C12 C7 C8 C9 -1.0(4) . . . . ?
P1 C7 C8 C9 173.9(2) . . . . ?
C7 C8 C9 C10 0.9(5) . . . . ?
C8 C9 C10 C11 -0.2(5) . . . . ?
C9 C10 C11 C12 -0.3(5) . . . . ?
C10 C11 C12 C7 0.2(5) . . . . ?
C8 C7 C12 C11 0.5(4) . . . . ?
P1 C7 C12 C11 -174.3(2) . . . . ?
O1 P1 C13 C18 -142.1(3) . . . . ?
C7 P1 C13 C18 111.7(3) . . . . ?
Ni1 P1 C13 C18 -23.2(3) . . . . ?
O1 P1 C13 C14 38.5(3) . . . . ?
C7 P1 C13 C14 -67.8(3) . . . . ?
Ni1 P1 C13 C14 157.3(2) . . . . ?
C18 C13 C14 C15 0.4(5) . . . . ?
P1 C13 C14 C15 179.8(3) . . . . ?
C13 C14 C15 C16 -1.3(6) . . . . ?
C14 C15 C16 C17 0.7(7) . . . . ?
C15 C16 C17 C18 0.8(8) . . . . ?
C14 C13 C18 C17 1.1(6) . . . . ?
P1 C13 C18 C17 -178.3(4) . . . . ?
C16 C17 C18 C13 -1.7(7) . . . . ?
O2 P2 C19 C24 -156.8(3) . . . . ?
C25 P2 C19 C24 95.9(3) . . . . ?
Ni1 P2 C19 C24 -37.6(3) . . . . ?
O2 P2 C19 C20 22.8(3) . . . . ?
C25 P2 C19 C20 -84.5(3) . . . . ?
Ni1 P2 C19 C20 142.0(3) . . . . ?
C24 C19 C20 C21 2.8(6) . . . . ?
P2 C19 C20 C21 -176.9(3) . . . . ?
C19 C20 C21 C22 -2.7(7) . . . . ?
C20 C21 C22 C23 0.1(8) . . . . ?
C21 C22 C23 C24 2.5(8) . . . . ?
C20 C19 C24 C23 -0.2(6) . . . . ?
P2 C19 C24 C23 179.4(3) . . . . ?
C22 C23 C24 C19 -2.5(7) . . . . ?
O2 P2 C25 C26 -117.2(3) . . . . ?
C19 P2 C25 C26 -10.5(3) . . . . ?
Ni1 P2 C25 C26 128.9(3) . . . . ?
O2 P2 C25 C30 67.1(3) . . . . ?
C19 P2 C25 C30 173.9(3) . . . . ?
Ni1 P2 C25 C30 -46.8(3) . . . . ?
C30 C25 C26 C27 -1.0(6) . . . . ?
P2 C25 C26 C27 -176.7(3) . . . . ?
C25 C26 C27 C28 -0.3(6) . . . . ?
C26 C27 C28 C29 1.1(7) . . . . ?
C27 C28 C29 C30 -0.6(7) . . . . ?
C28 C29 C30 C25 -0.8(8) . . . . ?
C26 C25 C30 C29 1.6(6) . . . . ?
P2 C25 C30 C29 177.5(4) . . . . ?
C5 O3 C31 N40 151.2(3) . . . . ?
C33 N40 C31 O3 -90.8(3) . . . . ?
C32 N40 C31 O3 93.2(3) . . . . ?
C33 N40 C32 O4 -179.7(3) . . . . ?
C31 N40 C32 O4 -3.3(4) . . . . ?
C33 N40 C32 C38 0.6(3) . . . . ?
C31 N40 C32 C38 177.0(2) . . . . ?
C32 N40 C33 O5 178.0(3) . . . . ?
C31 N40 C33 O5 1.6(5) . . . . ?
C32 N40 C33 C39 -0.8(3) . . . . ?
C31 N40 C33 C39 -177.2(2) . . . . ?
C39 C34 C35 C36 -1.0(5) . . . . ?
C34 C35 C36 C37 0.2(6) . . . . ?
C35 C36 C37 C38 0.2(5) . . . . ?
C36 C37 C38 C39 0.2(5) . . . . ?
C36 C37 C38 C32 178.5(3) . . . . ?
O4 C32 C38 C39 -179.8(3) . . . . ?
N40 C32 C38 C39 -0.1(3) . . . . ?
O4 C32 C38 C37 1.8(5) . . . . ?
N40 C32 C38 C37 -178.6(3) . . . . ?
C37 C38 C39 C34 -1.1(5) . . . . ?
C32 C38 C39 C34 -179.7(3) . . . . ?
C37 C38 C39 C33 178.3(3) . . . . ?
C32 C38 C39 C33 -0.3(3) . . . . ?
C35 C34 C39 C38 1.5(5) . . . . ?
C35 C34 C39 C33 -177.7(3) . . . . ?
O5 C33 C39 C38 -178.0(3) . . . . ?
N40 C33 C39 C38 0.7(3) . . . . ?
O5 C33 C39 C34 1.3(6) . . . . ?
N40 C33 C39 C34 -180.0(3) . . . . ?
